data_4343894
loop_
_publ_author_name
'Wen, Lili'
'Zheng, Xiaofang'
'Lv, Kangle'
'Wang, Chenggang'
'Xu, Xiaoyue'

_publ_section_title
;
 Two Amino-Decorated Metal-Organic Frameworks for Highly Selective and
 Quantitatively Sensing of Hg(II) and Cr(VI) in Aqueous Solution.
;
_journal_issue 15
_journal_name_full 'Inorganic chemistry'
_journal_page_first 7133
_journal_page_last 7135
_journal_paper_doi 10.1021/acs.inorgchem.5b00098
_journal_volume 54
_journal_year 2015
_chemical_formula_sum 'C23 H16 Cd N7 O4'
_chemical_formula_weight 566.83
_chemical_name_systematic
; 
 ? 
;
_space_group_IT_number 60
_symmetry_cell_setting orthorhombic
_symmetry_space_group_name_Hall '-P 2n 2ab'
_symmetry_space_group_name_H-M 'P b c n'
_atom_sites_solution_hydrogens geom
_atom_sites_solution_primary direct
_atom_sites_solution_secondary difmap
_audit_creation_method SHELXL-97
_cell_angle_alpha 90.00
_cell_angle_beta 90.00
_cell_angle_gamma 90.00
_cell_formula_units_Z 8
_cell_length_a 23.614(3)
_cell_length_b 13.7299(15)
_cell_length_c 20.772(2)
_cell_measurement_temperature 273(2)
_cell_volume 6734.7(13)
_computing_cell_refinement SMART
_computing_data_collection 'SMART (Bruker, 2000)'
_computing_data_reduction 'SAINT (Bruker, 2000)'
_computing_molecular_graphics SHELXTL
_computing_publication_material SHELXTL
_computing_structure_refinement SHELXTL
_computing_structure_solution 'SHELXTL (Bruker, 2000)'
_diffrn_ambient_temperature 273(2)
_diffrn_measured_fraction_theta_full 0.995
_diffrn_measured_fraction_theta_max 0.995
_diffrn_measurement_device_type 'Bruker Smart Aepex CCD'
_diffrn_radiation_monochromator graphite
_diffrn_radiation_source 'fine-focus sealed tube'
_diffrn_radiation_type MoK\a
_diffrn_radiation_wavelength 0.71073
_diffrn_reflns_av_R_equivalents 0.0000
_diffrn_reflns_av_sigmaI/netI 0.0458
_diffrn_reflns_limit_h_max 31
_diffrn_reflns_limit_h_min 0
_diffrn_reflns_limit_k_max 18
_diffrn_reflns_limit_k_min 0
_diffrn_reflns_limit_l_max 27
_diffrn_reflns_limit_l_min 0
_diffrn_reflns_number 8062
_diffrn_reflns_theta_full 27.97
_diffrn_reflns_theta_max 27.97
_diffrn_reflns_theta_min 1.72
_exptl_absorpt_coefficient_mu 0.680
_exptl_absorpt_correction_T_max 0.903
_exptl_absorpt_correction_T_min 0.878
_exptl_absorpt_correction_type multi-scan
_exptl_absorpt_process_details 'SADABS; Bruker, 2000'
_exptl_crystal_colour coloress
_exptl_crystal_density_diffrn 1.118
_exptl_crystal_density_method 'not measured'
_exptl_crystal_description block
_exptl_crystal_F_000 2264
_exptl_crystal_size_max 0.20
_exptl_crystal_size_mid 0.16
_exptl_crystal_size_min 0.15
_platon_squeeze_details
;
;
_refine_diff_density_max 1.425
_refine_diff_density_min -3.101
_refine_diff_density_rms 0.131
_refine_ls_extinction_method none
_refine_ls_goodness_of_fit_ref 1.092
_refine_ls_hydrogen_treatment constr
_refine_ls_matrix_type full
_refine_ls_number_parameters 320
_refine_ls_number_reflns 8062
_refine_ls_number_restraints 1
_refine_ls_restrained_S_all 1.092
_refine_ls_R_factor_all 0.0810
_refine_ls_R_factor_gt 0.0610
_refine_ls_shift/su_max 0.001
_refine_ls_shift/su_mean 0.000
_refine_ls_structure_factor_coef Fsqd
_refine_ls_weighting_details 'calc w=1/[\s^2^(Fo^2^)+(0.1168P)^2^+0.0000P] where P=(Fo^2^+2Fc^2^)/3'
_refine_ls_weighting_scheme calc
_refine_ls_wR_factor_gt 0.1851
_refine_ls_wR_factor_ref 0.1925
_reflns_number_gt 5367
_reflns_number_total 8062
_reflns_threshold_expression >2sigma(I)
_cod_data_source_file ic5b00098_si_003.cif
_cod_data_source_block 2
_cod_depositor_comments
;
The following automatic conversions were performed:

'_symmetry_cell_setting' value 'Orthorhombic' changed to
'orthorhombic' according to
/usr/data/users/saulius/crontab/automatic-downloads/rss-feeds/ACS/lib/dictionaries/cif_core.dic
dictionary named 'cif_core.dic' version 2.4.2 from 2011-04-26.

Automatic conversion script
Id: cif_fix_values 3271 2015-04-21 07:52:19Z andrius 

 Adding full bibliography for 4343893--4343894.cif.
;
_cod_original_cell_volume 6734.4(13)
_cod_original_sg_symbol_H-M Pbcn
_cod_database_code 4343894

loop_
_symmetry_equiv_pos_as_xyz
'x, y, z'
'x+1/2, -y+1/2, -z'
'-x, y, -z+1/2'
'-x+1/2, -y+1/2, z+1/2'
'-x, -y, -z'
'-x-1/2, y-1/2, z'
'x, -y, z-1/2'
'x-1/2, y-1/2, -z-1/2'

loop_
_atom_site_label
_atom_site_type_symbol
_atom_site_fract_x
_atom_site_fract_y
_atom_site_fract_z
_atom_site_U_iso_or_equiv
_atom_site_adp_type
_atom_site_occupancy
_atom_site_symmetry_multiplicity
_atom_site_calc_flag
_atom_site_refinement_flags
_atom_site_disorder_assembly
_atom_site_disorder_group
N5 N 1.16490(17) 0.3940(3) 0.6006(2) 0.0463(10) Uani 1 1 d . . .
C10 C 1.2140(2) 0.4436(4) 0.6150(3) 0.0673(18) Uani 1 1 d . . .
H10 H 1.2470 0.4143 0.6297 0.081 Uiso 1 1 calc R . .
C9 C 1.1306(2) 0.4625(3) 0.5779(2) 0.0468(12) Uani 1 1 d . . .
H9 H 1.0941 0.4503 0.5629 0.056 Uiso 1 1 calc R . .
C11 C 1.2079(2) 0.5403(4) 0.6049(3) 0.0687(18) Uani 1 1 d . . .
H11 H 1.2342 0.5890 0.6135 0.082 Uiso 1 1 calc R . .
N6 N 1.15445(15) 0.5515(3) 0.5790(2) 0.0404(9) Uani 1 1 d . . .
C1 C 0.8058(3) 0.7888(4) 0.5164(3) 0.0619(16) Uani 1 1 d . . .
C2 C 0.7796(2) 0.7775(4) 0.5821(2) 0.0502(13) Uani 1 1 d . A .
C3 C 0.8136(3) 0.7703(5) 0.6383(3) 0.0697(19) Uani 1 1 d D . .
C4 C 0.7872(3) 0.7596(6) 0.6981(3) 0.0753(19) Uani 1 1 d . A .
H4 H 0.8090 0.7563 0.7353 0.090 Uiso 1 1 calc R . .
C5 C 0.7023(3) 0.7407(3) 0.7683(2) 0.0453(11) Uani 1 1 d . . .
C6 C 0.7290(2) 0.7539(4) 0.7024(2) 0.0462(12) Uani 1 1 d . . .
C7 C 0.6972(3) 0.7507(5) 0.6481(3) 0.0628(15) Uani 1 1 d D A .
C8 C 0.7232(3) 0.7640(4) 0.5879(3) 0.0606(15) Uani 1 1 d . . .
H8 H 0.7009 0.7636 0.5509 0.073 Uiso 1 1 calc R A .
C12 C 0.9711(2) 0.7696(3) 0.4469(2) 0.0473(11) Uani 1 1 d . . .
H12 H 0.9592 0.8091 0.4807 0.057 Uiso 1 1 calc R . .
C13 C 0.9724(2) 0.6913(4) 0.3579(3) 0.0576(14) Uani 1 1 d . . .
H13 H 0.9616 0.6661 0.3182 0.069 Uiso 1 1 calc R . .
C14 C 1.0227(3) 0.6744(5) 0.3872(3) 0.0679(17) Uani 1 1 d . . .
H14 H 1.0522 0.6361 0.3715 0.081 Uiso 1 1 calc R . .
C15 C 1.0637(2) 0.7257(3) 0.4928(2) 0.0409(10) Uani 1 1 d . . .
C16 C 1.0888(2) 0.6398(3) 0.5113(2) 0.0429(10) Uani 1 1 d . . .
H16 H 1.0794 0.5816 0.4909 0.052 Uiso 1 1 calc R . .
C17 C 1.1285(2) 0.6407(3) 0.5607(2) 0.0417(10) Uani 1 1 d . . .
C18 C 1.1431(2) 0.7265(3) 0.5914(3) 0.0409(11) Uani 1 1 d . . .
H18 H 1.1706 0.7272 0.6234 0.049 Uiso 1 1 calc R . .
C19 C 1.1154(2) 0.8121(3) 0.5732(2) 0.0416(11) Uani 1 1 d . . .
C20 C 1.0766(2) 0.8140(3) 0.5233(2) 0.0457(11) Uani 1 1 d . . .
H20 H 1.0597 0.8720 0.5103 0.055 Uiso 1 1 calc R . .
C21 C 1.1367(3) 0.9107(4) 0.6719(2) 0.0597(14) Uani 1 1 d . . .
H21 H 1.1350 0.8621 0.7029 0.072 Uiso 1 1 calc R . .
C22 C 1.1466(2) 1.0049(4) 0.6811(2) 0.0529(14) Uani 1 1 d . . .
H22 H 1.1529 1.0334 0.7211 0.063 Uiso 1 1 calc R . .
C23 C 1.1367(2) 0.9896(3) 0.5764(2) 0.0452(11) Uani 1 1 d . . .
H23 H 1.1352 1.0028 0.5325 0.054 Uiso 1 1 calc R . .
Cd1 Cd 0.843474(13) 0.775170(19) 0.389257(15) 0.03175(13) Uani 1 1 d . . .
N1 N 0.94013(19) 0.7504(3) 0.39527(19) 0.0460(10) Uani 1 1 d . . .
N2 N 1.02199(17) 0.7247(2) 0.44473(19) 0.0399(9) Uani 1 1 d . . .
N3 N 1.12948(19) 0.9005(3) 0.60517(18) 0.0446(9) Uani 1 1 d . . .
N4 N 1.14633(17) 1.0546(3) 0.62403(19) 0.0449(10) Uani 1 1 d . . .
O1 O 0.7746(2) 0.7828(3) 0.46758(16) 0.0631(11) Uani 1 1 d . . .
O2 O 0.8561(2) 0.8014(5) 0.5108(2) 0.0976(18) Uani 1 1 d . . .
O3 O 0.64879(19) 0.7408(3) 0.7745(2) 0.0680(12) Uani 1 1 d . . .
O4 O 0.73411(17) 0.7322(3) 0.81582(17) 0.0538(9) Uani 1 1 d . . .
N7 N 0.8707(5) 0.7644(10) 0.6360(5) 0.103(4) Uani 0.570(9) 1 d PD A 1
H7A H 0.8897 0.7543 0.6707 0.124 Uiso 0.570(9) 1 calc PR A 1
H7B H 0.8881 0.7707 0.5998 0.124 Uiso 0.570(9) 1 calc PR A 1
N7' N 0.6427(6) 0.7200(13) 0.6500(7) 0.103(4) Uani 0.430(9) 1 d PD A 2
H7C H 0.6279 0.7023 0.6859 0.124 Uiso 0.430(9) 1 calc PR A 2
H7D H 0.6230 0.7183 0.6152 0.124 Uiso 0.430(9) 1 calc PR A 2

loop_
_atom_site_aniso_label
_atom_site_aniso_U_11
_atom_site_aniso_U_22
_atom_site_aniso_U_33
_atom_site_aniso_U_23
_atom_site_aniso_U_13
_atom_site_aniso_U_12
N5 0.051(2) 0.0227(18) 0.065(3) 0.0076(17) -0.0125(19) 0.0023(16)
C10 0.047(3) 0.030(2) 0.125(5) 0.010(3) -0.026(3) 0.003(2)
C9 0.046(3) 0.030(2) 0.064(3) 0.006(2) -0.023(2) -0.003(2)
C11 0.047(3) 0.032(2) 0.128(6) 0.013(3) -0.020(3) -0.006(2)
N6 0.042(2) 0.0237(17) 0.056(2) 0.0077(16) -0.0109(17) -0.0005(15)
C1 0.084(5) 0.059(3) 0.043(3) -0.004(2) 0.016(3) 0.009(3)
C2 0.064(4) 0.054(3) 0.033(2) -0.004(2) 0.012(2) -0.004(3)
C3 0.057(4) 0.106(6) 0.046(3) -0.009(3) 0.010(3) -0.013(3)
C4 0.074(4) 0.110(5) 0.041(3) -0.015(3) 0.001(3) -0.025(4)
C5 0.063(3) 0.035(2) 0.038(2) 0.0014(19) 0.005(2) -0.007(2)
C6 0.059(3) 0.048(3) 0.031(2) -0.0028(19) 0.010(2) -0.003(2)
C7 0.060(4) 0.088(4) 0.040(3) 0.022(3) 0.005(3) -0.009(3)
C8 0.073(4) 0.076(4) 0.032(2) 0.008(2) -0.008(3) 0.001(3)
C12 0.054(3) 0.042(3) 0.046(3) -0.007(2) -0.007(2) 0.005(2)
C13 0.062(3) 0.067(3) 0.044(3) -0.018(3) -0.006(3) 0.009(3)
C14 0.068(4) 0.072(4) 0.064(4) -0.025(3) -0.013(3) 0.018(3)
C15 0.040(3) 0.033(2) 0.049(3) -0.0037(19) -0.005(2) -0.0027(19)
C16 0.050(3) 0.027(2) 0.052(3) -0.0051(19) -0.008(2) -0.0043(19)
C17 0.047(3) 0.0220(19) 0.056(3) -0.0035(18) -0.011(2) -0.0002(18)
C18 0.052(3) 0.018(2) 0.053(3) 0.0081(17) -0.014(2) -0.0014(18)
C19 0.047(3) 0.0196(19) 0.058(3) -0.0013(19) -0.014(2) -0.0020(18)
C20 0.051(3) 0.025(2) 0.061(3) 0.001(2) -0.016(2) 0.004(2)
C21 0.099(4) 0.036(2) 0.044(3) 0.015(2) -0.016(3) -0.001(3)
C22 0.104(4) 0.040(2) 0.0145(18) -0.0022(16) -0.010(2) -0.007(3)
C23 0.080(3) 0.028(2) 0.028(2) -0.0047(17) -0.020(2) -0.008(2)
Cd1 0.0441(2) 0.02233(18) 0.02886(18) -0.00203(11) -0.00608(12) 0.00081(12)
N1 0.047(2) 0.045(2) 0.046(2) -0.0052(18) -0.0147(18) -0.0008(19)
N2 0.044(2) 0.037(2) 0.038(2) -0.0073(15) -0.0124(17) 0.0044(17)
N3 0.058(3) 0.0245(18) 0.051(2) -0.0003(16) -0.0166(19) 0.0009(17)
N4 0.066(3) 0.0278(19) 0.041(2) -0.0017(16) -0.0095(18) -0.0029(18)
O1 0.104(3) 0.061(2) 0.0246(17) 0.0032(15) 0.0057(18) 0.016(2)
O2 0.079(3) 0.175(6) 0.039(2) 0.009(3) 0.019(2) 0.002(3)
O3 0.082(3) 0.068(3) 0.054(3) 0.004(2) 0.021(2) 0.001(2)
O4 0.073(3) 0.056(2) 0.0328(17) 0.0008(15) 0.0119(17) 0.0071(18)
N7 0.081(6) 0.187(12) 0.040(4) 0.019(5) -0.003(4) -0.013(6)
N7' 0.081(6) 0.187(12) 0.040(4) 0.019(5) -0.003(4) -0.013(6)

loop_
_atom_type_symbol
_atom_type_description
_atom_type_scat_dispersion_real
_atom_type_scat_dispersion_imag
_atom_type_scat_source
C C 0.0033 0.0016 'International Tables Vol C Tables 4.2.6.8 and 6.1.1.4'
H H 0.0000 0.0000 'International Tables Vol C Tables 4.2.6.8 and 6.1.1.4'
N N 0.0061 0.0033 'International Tables Vol C Tables 4.2.6.8 and 6.1.1.4'
O O 0.0106 0.0060 'International Tables Vol C Tables 4.2.6.8 and 6.1.1.4'
Cd Cd -0.8075 1.2024 'International Tables Vol C Tables 4.2.6.8 and 6.1.1.4'

loop_
_geom_angle_atom_site_label_1
_geom_angle_atom_site_label_2
_geom_angle_atom_site_label_3
_geom_angle
_geom_angle_site_symmetry_1
_geom_angle_site_symmetry_3
C9 N5 C10 104.0(4) . .
C9 N5 Cd1 133.1(3) . 5_766
C10 N5 Cd1 122.8(3) . 5_766
C11 C10 N5 111.2(5) . .
C11 C10 H10 124.4 . .
N5 C10 H10 124.4 . .
N5 C9 N6 112.4(4) . .
N5 C9 H9 123.8 . .
N6 C9 H9 123.8 . .
C10 C11 N6 105.5(5) . .
C10 C11 H11 127.2 . .
N6 C11 H11 127.2 . .
C9 N6 C11 106.7(4) . .
C9 N6 C17 126.7(4) . .
C11 N6 C17 126.5(4) . .
O2 C1 O1 120.7(6) . .
O2 C1 C2 120.3(6) . .
O1 C1 C2 119.0(6) . .
C8 C2 C3 118.3(5) . .
C8 C2 C1 119.9(6) . .
C3 C2 C1 121.4(6) . .
N7 C3 C4 118.1(7) . .
N7 C3 C2 122.6(6) . .
C4 C3 C2 119.0(6) . .
C6 C4 C3 120.6(6) . .
C6 C4 H4 119.7 . .
C3 C4 H4 119.7 . .
O4 C5 O3 121.3(5) . .
O4 C5 C6 118.4(5) . .
O3 C5 C6 120.3(5) . .
O4 C5 Cd1 60.3(3) . 4_665
O3 C5 Cd1 61.0(3) . 4_665
C6 C5 Cd1 177.3(4) . 4_665
C7 C6 C4 120.0(5) . .
C7 C6 C5 121.0(5) . .
C4 C6 C5 118.7(5) . .
N7' C7 C6 120.8(7) . .
N7' C7 C8 118.8(8) . .
C6 C7 C8 119.6(6) . .
C2 C8 C7 121.9(6) . .
C2 C8 H8 119.1 . .
C7 C8 H8 119.1 . .
N1 C12 N2 111.9(4) . .
N1 C12 H12 124.0 . .
N2 C12 H12 124.0 . .
C14 C13 N1 109.8(5) . .
C14 C13 H13 125.1 . .
N1 C13 H13 125.1 . .
C13 C14 N2 106.9(5) . .
C13 C14 H14 126.5 . .
N2 C14 H14 126.5 . .
C16 C15 C20 121.5(4) . .
C16 C15 N2 119.6(4) . .
C20 C15 N2 118.8(4) . .
C15 C16 C17 119.3(4) . .
C15 C16 H16 120.4 . .
C17 C16 H16 120.4 . .
C18 C17 C16 121.1(4) . .
C18 C17 N6 120.2(4) . .
C16 C17 N6 118.7(4) . .
C17 C18 C19 118.3(5) . .
C17 C18 H18 120.8 . .
C19 C18 H18 120.8 . .
C20 C19 C18 121.9(4) . .
C20 C19 N3 119.3(4) . .
C18 C19 N3 118.7(4) . .
C19 C20 C15 117.7(4) . .
C19 C20 H20 121.1 . .
C15 C20 H20 121.1 . .
C22 C21 N3 105.1(4) . .
C22 C21 H21 127.4 . .
N3 C21 H21 127.4 . .
C21 C22 N4 111.1(4) . .
C21 C22 H22 124.5 . .
N4 C22 H22 124.5 . .
N4 C23 N3 106.9(4) . .
N4 C23 H23 126.6 . .
N3 C23 H23 126.6 . .
O1 Cd1 N1 131.77(14) . .
O1 Cd1 N5 85.52(14) . 5_766
N1 Cd1 N5 86.14(15) . 5_766
O1 Cd1 N4 96.28(14) . 5_776
N1 Cd1 N4 92.92(15) . 5_776
N5 Cd1 N4 178.17(15) 5_766 5_776
O1 Cd1 O4 84.90(15) . 4_664
N1 Cd1 O4 141.87(14) . 4_664
N5 Cd1 O4 87.16(13) 5_766 4_664
N4 Cd1 O4 92.61(13) 5_776 4_664
O1 Cd1 O3 139.40(15) . 4_664
N1 Cd1 O3 88.00(15) . 4_664
N5 Cd1 O3 90.29(16) 5_766 4_664
N4 Cd1 O3 88.10(15) 5_776 4_664
O4 Cd1 O3 54.53(14) 4_664 4_664
O1 Cd1 O2 51.79(15) . .
N1 Cd1 O2 81.51(15) . .
N5 Cd1 O2 93.47(19) 5_766 .
N4 Cd1 O2 87.95(18) 5_776 .
O4 Cd1 O2 136.39(14) 4_664 .
O3 Cd1 O2 168.59(17) 4_664 .
O1 Cd1 C5 111.83(16) . 4_664
N1 Cd1 C5 115.29(16) . 4_664
N5 Cd1 C5 88.30(14) 5_766 4_664
N4 Cd1 C5 90.67(13) 5_776 4_664
O4 Cd1 C5 26.95(15) 4_664 4_664
O3 Cd1 C5 27.59(14) 4_664 4_664
O2 Cd1 C5 163.19(17) . 4_664
C12 N1 C13 105.8(4) . .
C12 N1 Cd1 124.0(4) . .
C13 N1 Cd1 127.7(3) . .
C12 N2 C14 105.6(4) . .
C12 N2 C15 126.6(4) . .
C14 N2 C15 127.7(4) . .
C23 N3 C21 109.0(4) . .
C23 N3 C19 125.9(4) . .
C21 N3 C19 125.1(4) . .
C23 N4 C22 107.9(4) . .
C23 N4 Cd1 125.7(3) . 5_776
C22 N4 Cd1 126.4(3) . 5_776
C1 O1 Cd1 99.1(4) . .
C1 O2 Cd1 87.6(4) . .
C5 O3 Cd1 91.4(3) . 4_665
C5 O4 Cd1 92.8(3) . 4_665
C3 N7 H7A 120.0 . .
C3 N7 H7B 120.0 . .
H7A N7 H7B 120.0 . .
C7 N7' H7C 120.0 . .
C7 N7' H7D 120.0 . .
H7C N7' H7D 120.0 . .

loop_
_geom_bond_atom_site_label_1
_geom_bond_atom_site_label_2
_geom_bond_distance
_geom_bond_site_symmetry_2
N5 C9 1.328(6) .
N5 C10 1.376(6) .
N5 Cd1 2.341(4) 5_766
C10 C11 1.352(7) .
C10 H10 0.9300 .
C9 N6 1.346(6) .
C9 H9 0.9300 .
C11 N6 1.380(6) .
C11 H11 0.9300 .
N6 C17 1.421(5) .
C1 O2 1.208(8) .
C1 O1 1.255(7) .
C1 C2 1.506(7) .
C2 C8 1.352(8) .
C2 C3 1.421(9) .
C3 N7 1.352(14) .
C3 C4 1.397(8) .
C4 C6 1.378(9) .
C4 H4 0.9300 .
C5 O4 1.245(6) .
C5 O3 1.271(6) .
C5 C6 1.518(6) .
C5 Cd1 2.744(5) 4_665
C6 C7 1.357(7) .
C7 N7' 1.353(14) .
C7 C8 1.405(8) .
C8 H8 0.9300 .
C12 N1 1.325(6) .
C12 N2 1.351(6) .
C12 H12 0.9300 .
C13 C14 1.356(8) .
C13 N1 1.357(7) .
C13 H13 0.9300 .
C14 N2 1.381(6) .
C14 H14 0.9300 .
C15 C16 1.375(6) .
C15 C20 1.402(6) .
C15 N2 1.403(6) .
C16 C17 1.389(6) .
C16 H16 0.9300 .
C17 C18 1.383(6) .
C18 C19 1.398(6) .
C18 H18 0.9300 .
C19 C20 1.383(6) .
C19 N3 1.424(5) .
C20 H20 0.9300 .
C21 C22 1.328(7) .
C21 N3 1.403(6) .
C21 H21 0.9300 .
C22 N4 1.367(6) .
C22 H22 0.9300 .
C23 N4 1.351(5) .
C23 N3 1.372(6) .
C23 H23 0.9300 .
Cd1 O1 2.303(4) .
Cd1 N1 2.311(4) .
Cd1 N5 2.341(4) 5_766
Cd1 N4 2.366(4) 5_776
Cd1 O4 2.386(4) 4_664
Cd1 O3 2.401(5) 4_664
Cd1 O2 2.568(5) .
Cd1 C5 2.744(5) 4_664
N4 Cd1 2.366(4) 5_776
O3 Cd1 2.401(5) 4_665
O4 Cd1 2.386(4) 4_665
N7 H7A 0.8600 .
N7 H7B 0.8600 .
N7' H7C 0.8600 .
N7' H7D 0.8600 .

loop_
_platon_squeeze_void_nr
_platon_squeeze_void_average_x
_platon_squeeze_void_average_y
_platon_squeeze_void_average_z
_platon_squeeze_void_volume
_platon_squeeze_void_count_electrons
_platon_squeeze_void_content
1 0.757 0.007 0.250 1430 31 ' '
2 0.755 -0.009 0.750 1422 31 ' '
